data_7224856
loop_
_publ_author_name
'Vrdoljak, Visnja'
'Pisk, Jana'
'Prugove\<cki, Biserka'
'Agustin, Dominique'
'Novak, Predrag'
'Matkovi\'c-\<Calogovi\'c, Dubravka'

_publ_section_title
;
 Dioxotungsten(VI) complexes with isoniazid-related hydrazones as
 (pre)catalysts for olefin epoxidation: solvent and ligand substituent
 effects
;
_journal_name_full 'RSC Adv.'
_journal_paper_doi 10.1039/C6RA05067K
_journal_year 2016
_chemical_formula_sum 'C13.5 H18 O6 W'
_chemical_formula_weight 460.13
_chemical_name_systematic 'bis(acetylacetonato)dioxotungsten(VI) toluene solvate (2/1)'
_space_group_crystal_system monoclinic
_space_group_IT_number 14
_space_group_name_Hall '-P 2yn'
_space_group_name_H-M_alt 'P 1 21/n 1'
_symmetry_space_group_name_Hall '-P 2yn'
_symmetry_space_group_name_H-M 'P 1 21/n 1'
_atom_sites_solution_hydrogens mixed
_audit_creation_method SHELXL-2013
_audit_update_record
;
2016-02-19 deposited with the CCDC.
2016-04-05 downloaded from the CCDC.
;
_cell_angle_alpha 90
_cell_angle_beta 95.619(6)
_cell_angle_gamma 90
_cell_formula_units_Z 4
_cell_length_a 7.3569(4)
_cell_length_b 16.2269(7)
_cell_length_c 13.5020(11)
_cell_measurement_reflns_used 4849
_cell_measurement_temperature 295(2)
_cell_measurement_theta_max 28.4317
_cell_measurement_theta_min 3.7343
_cell_volume 1604.12(17)
_computing_cell_refinement 'CrysAlis RED (Oxford Diffraction,2010)'
_computing_data_collection 'CrysAlis CCD (Oxford Diffraction,2010)'
_computing_data_reduction 'CrysAlis RED (Oxford Diffraction,2010)'
_computing_molecular_graphics 'MERCURY (C.F. Macrae et al , 2008)'
_computing_publication_material 'SHELXL-2013 (Sheldrick, 2013)'
_computing_structure_refinement 'SHELXL-2013 (Sheldrick, 2013)'
_computing_structure_solution 'SHELXS-97 (Sheldrick, 1990)'
_diffrn_ambient_temperature 295(2)
_diffrn_measured_fraction_theta_full 0.988
_diffrn_measured_fraction_theta_max 0.906
_diffrn_measurement_device_type 'Xcalibur CCD'
_diffrn_measurement_method CCD
_diffrn_radiation_type MoK\a
_diffrn_radiation_wavelength 0.71073
_diffrn_reflns_av_R_equivalents 0.0311
_diffrn_reflns_av_unetI/netI 0.0400
_diffrn_reflns_Laue_measured_fraction_full 0.988
_diffrn_reflns_Laue_measured_fraction_max 0.906
_diffrn_reflns_limit_h_max 9
_diffrn_reflns_limit_h_min -9
_diffrn_reflns_limit_k_max 20
_diffrn_reflns_limit_k_min -21
_diffrn_reflns_limit_l_max 17
_diffrn_reflns_limit_l_min -17
_diffrn_reflns_number 14965
_diffrn_reflns_point_group_measured_fraction_full 0.988
_diffrn_reflns_point_group_measured_fraction_max 0.906
_diffrn_reflns_theta_full 25.242
_diffrn_reflns_theta_max 28.388
_diffrn_reflns_theta_min 3.749
_diffrn_source 'fine-focus sealed tube'
_exptl_absorpt_coefficient_mu 7.222
_exptl_absorpt_correction_T_max 1.00000
_exptl_absorpt_correction_T_min 0.64114
_exptl_absorpt_correction_type multi-scan
_exptl_absorpt_process_details multi-scan
_exptl_crystal_colour colourless
_exptl_crystal_density_diffrn 1.905
_exptl_crystal_description prism
_exptl_crystal_F_000 884
_exptl_crystal_size_max 0.56
_exptl_crystal_size_mid 0.36
_exptl_crystal_size_min 0.18
_refine_diff_density_max 0.765
_refine_diff_density_min -2.466
_refine_diff_density_rms 0.134
_refine_ls_extinction_method none
_refine_ls_goodness_of_fit_ref 1.000
_refine_ls_hydrogen_treatment constr
_refine_ls_matrix_type full
_refine_ls_number_parameters 172
_refine_ls_number_reflns 3639
_refine_ls_number_restraints 19
_refine_ls_restrained_S_all 1.044
_refine_ls_R_factor_all 0.0520
_refine_ls_R_factor_gt 0.0327
_refine_ls_shift/su_max 0.029
_refine_ls_shift/su_mean 0.002
_refine_ls_structure_factor_coef Fsqd
_refine_ls_weighting_details 'w=1/[\s^2^(Fo^2^)+(0.0476P)^2^] where P=(Fo^2^+2Fc^2^)/3'
_refine_ls_weighting_scheme calc
_refine_ls_wR_factor_gt 0.0802
_refine_ls_wR_factor_ref 0.0841
_reflns_Friedel_coverage 0.000
_reflns_number_gt 2646
_reflns_number_total 3639
_reflns_threshold_expression 'I > 2\s(I)'
_cod_data_source_file c6ra05067k2.cif
_cod_data_source_block shelx
_cod_original_formula_sum 'C13.50 H18 O6 W'
_cod_database_code 7224856
_shelx_space_group_comment
;
The symmetry employed for this shelxl refinement is uniquely defined
by the following loop, which should always be used as a source of
symmetry information in preference to the above space-group names.
They are only intended as comments.
;
_shelxl_version_number 2013-4

loop_
_space_group_symop_operation_xyz
'x, y, z'
'-x+1/2, y+1/2, -z+1/2'
'-x, -y, -z'
'x-1/2, -y-1/2, z-1/2'

loop_
_atom_site_label
_atom_site_type_symbol
_atom_site_fract_x
_atom_site_fract_y
_atom_site_fract_z
_atom_site_U_iso_or_equiv
_atom_site_adp_type
_atom_site_occupancy
_atom_site_site_symmetry_order
_atom_site_calc_flag
_atom_site_refinement_flags_posn
_atom_site_refinement_flags_adp
_atom_site_refinement_flags_occupancy
_atom_site_disorder_assembly
_atom_site_disorder_group
C1 C 0.0529(8) 0.0503(4) 0.3864(5) 0.0530(15) Uani 1 1 d . . . . .
C2 C -0.0591(9) -0.0132(4) 0.3569(6) 0.0676(19) Uani 1 1 d . . . . .
H013 H -0.0075 -0.0655 0.3562 0.081 Uiso 1 1 calc R U . . .
C3 C -0.2444(8) -0.0065(4) 0.3277(5) 0.0517(15) Uani 1 1 d . . . . .
C4 C -0.3533(11) -0.0808(5) 0.2937(7) 0.086(3) Uani 1 1 d . . . . .
H4A H -0.2750 -0.1282 0.2965 0.129 Uiso 1 1 calc R U . . .
H4B H -0.4059 -0.0726 0.2265 0.129 Uiso 1 1 calc R U . . .
H4C H -0.4489 -0.0893 0.3361 0.129 Uiso 1 1 calc R U . . .
C5 C 0.2543(8) 0.0416(5) 0.4092(6) 0.079(2) Uani 1 1 d . . . . .
H5A H 0.2879 -0.0153 0.4032 0.119 Uiso 1 1 calc R U . . .
H5B H 0.2892 0.0601 0.4759 0.119 Uiso 1 1 calc R U . . .
H5C H 0.3155 0.0741 0.3633 0.119 Uiso 1 1 calc R U . . .
C6 C -0.3026(8) 0.2067(4) 0.1502(5) 0.0478(14) Uani 1 1 d . . . . .
C8 C -0.5672(7) 0.2361(3) 0.2404(5) 0.0452(13) Uani 1 1 d . . . . .
C9 C -0.7600(9) 0.2642(6) 0.2410(6) 0.079(2) Uani 1 1 d . . . . .
H9A H -0.8074 0.2795 0.1748 0.119 Uiso 1 1 calc R U . . .
H9B H -0.7644 0.3109 0.2843 0.119 Uiso 1 1 calc R U . . .
H9C H -0.8323 0.2203 0.2642 0.119 Uiso 1 1 calc R U . . .
C10 C -0.2261(11) 0.2058(6) 0.0509(6) 0.078(2) Uani 1 1 d . . . . .
H10A H -0.3183 0.2235 0.0001 0.117 Uiso 1 1 calc R U . . .
H10B H -0.1880 0.1508 0.0364 0.117 Uiso 1 1 calc R U . . .
H10C H -0.1233 0.2423 0.0527 0.117 Uiso 1 1 calc R U . . .
O1 O -0.0013(5) 0.1260(2) 0.3919(3) 0.0515(10) Uani 1 1 d . . . . .
O2 O -0.3297(5) 0.0614(2) 0.3267(3) 0.0540(10) Uani 1 1 d . . . . .
O3 O -0.2006(6) 0.1846(3) 0.2247(3) 0.0542(11) Uani 1 1 d . . . . .
O4 O -0.4911(5) 0.2142(3) 0.3270(3) 0.0516(10) Uani 1 1 d . . . . .
O5 O -0.1455(6) 0.2780(3) 0.3963(3) 0.0602(11) Uani 1 1 d . . . . .
O6 O -0.3067(6) 0.1578(3) 0.4965(3) 0.0610(12) Uani 1 1 d . . . . .
W W -0.24287(3) 0.18199(2) 0.38147(2) 0.04190(10) Uani 1 1 d . . . . .
C7 C -0.4843(8) 0.2337(4) 0.1556(5) 0.0588(17) Uani 1 1 d . . . . .
H7 H -0.5507 0.2508 0.0971 0.071 Uiso 1 1 calc R U . . .
C12 C 0.0517(8) 0.0416(3) -0.0615(4) 0.064 Uiso 1 1 d D U . A -1
H12 H 0.1406 0.0771 -0.0811 0.077 Uiso 0.5 1 calc R U P A -1
C14 C -0.2139(14) -0.0252(7) -0.1051(7) 0.063 Uiso 0.5 1 d D U P A -1
H14 H -0.3094 -0.0416 -0.1512 0.076 Uiso 0.5 1 calc R U P A -1
C15 C -0.1974(13) -0.0567(7) -0.0077(7) 0.067 Uiso 0.5 1 d D U P A -1
C11 C 0.0864(10) 0.0107(4) 0.0330(6) 0.064 Uiso 0.5 1 d D U P A -1
C13 C -0.0893(12) 0.0288(6) -0.1299(7) 0.066 Uiso 0.5 1 d D U P A -1
H13 H -0.0999 0.0559 -0.1909 0.079 Uiso 0.5 1 calc R U P A -1
C16 C 0.2685(13) 0.0437(8) 0.0768(10) 0.067 Uiso 0.5 1 d D U P A -1
H16A H 0.2948 0.0232 0.1434 0.101 Uiso 0.5 1 calc R U P A -1
H16B H 0.2644 0.1029 0.0781 0.101 Uiso 0.5 1 calc R U P A -1
H16C H 0.3622 0.0261 0.0368 0.101 Uiso 0.5 1 calc R U P A -1
H12A H -0.0308 -0.0638 0.1294 0.200 Uiso 0.5 1 d . U P . .
H15 H -0.2898 -0.0906 0.0276 0.200 Uiso 0.5 1 d . U P . .

loop_
_atom_site_aniso_label
_atom_site_aniso_U_11
_atom_site_aniso_U_22
_atom_site_aniso_U_33
_atom_site_aniso_U_23
_atom_site_aniso_U_13
_atom_site_aniso_U_12
C1 0.042(3) 0.056(4) 0.062(4) 0.017(3) 0.011(3) 0.006(3)
C2 0.060(4) 0.041(3) 0.104(6) -0.004(4) 0.013(4) 0.007(3)
C3 0.051(4) 0.043(3) 0.064(4) -0.013(3) 0.020(3) -0.003(3)
C4 0.079(5) 0.057(4) 0.123(7) -0.025(5) 0.012(5) -0.009(4)
C5 0.040(4) 0.094(6) 0.106(6) 0.029(5) 0.016(4) 0.020(4)
C6 0.045(3) 0.058(4) 0.041(3) -0.002(3) 0.005(3) -0.002(3)
C8 0.036(3) 0.047(3) 0.052(4) 0.010(3) 0.000(3) 0.003(2)
C9 0.045(4) 0.109(6) 0.083(5) 0.034(5) 0.007(3) 0.027(4)
C10 0.072(5) 0.108(6) 0.054(5) 0.004(4) 0.006(4) 0.013(4)
O1 0.040(2) 0.046(2) 0.066(3) 0.007(2) -0.0092(19) 0.0019(18)
O2 0.042(2) 0.044(2) 0.074(3) -0.013(2) 0.000(2) -0.0052(18)
O3 0.042(2) 0.074(3) 0.046(2) 0.007(2) 0.0053(19) 0.010(2)
O4 0.045(2) 0.065(2) 0.045(2) 0.008(2) 0.0049(18) 0.013(2)
O5 0.065(3) 0.045(2) 0.068(3) 0.003(2) -0.004(2) -0.004(2)
O6 0.070(3) 0.063(3) 0.047(3) 0.007(2) -0.007(2) 0.001(2)
W 0.04178(15) 0.04034(13) 0.04202(15) 0.00261(12) -0.00373(9) 0.00374(11)
C7 0.046(3) 0.080(5) 0.049(4) 0.015(3) -0.004(3) 0.012(3)

loop_
_atom_type_symbol
_atom_type_description
_atom_type_scat_dispersion_real
_atom_type_scat_dispersion_imag
_atom_type_scat_source
C C 0.0033 0.0016 'International Tables Vol C Tables 4.2.6.8 and 6.1.1.4'
H H 0.0000 0.0000 'International Tables Vol C Tables 4.2.6.8 and 6.1.1.4'
O O 0.0106 0.0060 'International Tables Vol C Tables 4.2.6.8 and 6.1.1.4'
W W -0.8490 6.8722 'International Tables Vol C Tables 4.2.6.8 and 6.1.1.4'

loop_
_geom_angle_atom_site_label_1
_geom_angle_atom_site_label_2
_geom_angle_atom_site_label_3
_geom_angle
O1 C1 C2 123.8(5)
O1 C1 C5 112.6(6)
C2 C1 C5 123.5(6)
C1 C2 C3 125.1(6)
O2 C3 C2 123.0(6)
O2 C3 C4 116.6(6)
C2 C3 C4 120.4(6)
O3 C6 C7 122.9(6)
O3 C6 C10 117.9(6)
C7 C6 C10 119.2(6)
O4 C8 C7 124.5(5)
O4 C8 C9 114.0(5)
C7 C8 C9 121.5(6)
C1 O1 W 135.0(4)
C3 O2 W 130.7(4)
C6 O3 W 131.3(4)
C8 O4 W 135.4(4)
O6 W O5 104.5(2)
O6 W O4 94.18(19)
O5 W O4 99.4(2)
O6 W O1 98.85(19)
O5 W O1 92.65(18)
O4 W O1 159.44(18)
O6 W O2 90.3(2)
O5 W O2 164.69(19)
O4 W O2 83.14(17)
O1 W O2 80.97(15)
O6 W O3 165.4(2)
O5 W O3 89.9(2)
O4 W O3 81.20(16)
O1 W O3 82.25(16)
O2 W O3 75.53(17)
C8 C7 C6 124.1(6)
C13 C12 C11 130.4(7)
C13 C14 C15 118.3(8)
C12 C11 C16 108.2(8)
C14 C13 C12 115.8(7)

loop_
_geom_bond_atom_site_label_1
_geom_bond_atom_site_label_2
_geom_bond_distance
C1 O1 1.295(7)
C1 C2 1.355(9)
C1 C5 1.490(8)
C2 C3 1.386(9)
C3 O2 1.267(7)
C3 C4 1.495(9)
C6 O3 1.248(7)
C6 C7 1.415(8)
C6 C10 1.504(10)
C8 O4 1.296(7)
C8 C7 1.349(8)
C8 C9 1.490(8)
O1 W 1.989(4)
O2 W 2.166(4)
O3 W 2.169(4)
O4 W 1.971(4)
O5 W 1.718(4)
O6 W 1.712(5)
C12 C13 1.336(8)
C12 C11 1.371(8)
C14 C13 1.334(8)
C14 C15 1.405(8)
C11 C16 1.508(8)
